data_7053894
loop_
_publ_author_name
'Kumar, Rakesh'
'Obrai, Sangeeta'
'Kaur, Amanpreet'
'Hundal, Maninder Singh'
'Meehnian, Harmanpreet'
'Jana, Asim Kumar'

_publ_section_title
;
 Synthesis, crystal structure investigation, DFT analyses and
 antimicrobial studies of silver(i) complexes with
 N,N,N&#x2032;,N&#x2032;&#x2032;-tetrakis(2-hydroxyethyl/propyl)
 ethylenediamine and tris(2-hydroxyethyl)amine
;
_journal_issue 3
_journal_name_full 'New Journal of Chemistry'
_journal_page_first 1186
_journal_paper_doi 10.1039/c3nj00729d
_journal_volume 38
_journal_year 2014
_chemical_formula_moiety 'C20 H48 Ag2 N4 O8, 2(C6 H2 N3 O7)'
_chemical_formula_sum 'C32 H52 Ag2 N10 O22'
_chemical_formula_weight 1144.58
_space_group_IT_number 14
_symmetry_cell_setting monoclinic
_symmetry_space_group_name_Hall '-P 2ybc'
_symmetry_space_group_name_H-M 'P 1 21/c 1'
_atom_sites_solution_hydrogens geom
_atom_sites_solution_primary direct
_atom_sites_solution_secondary difmap
_audit_creation_method SHELXL-97
_cell_angle_alpha 90.00
_cell_angle_beta 91.746(5)
_cell_angle_gamma 90.00
_cell_formula_units_Z 2
_cell_length_a 8.8860(14)
_cell_length_b 19.167(3)
_cell_length_c 13.127(2)
_cell_measurement_reflns_used 9669
_cell_measurement_temperature 296(2)
_cell_measurement_theta_max 32.34
_cell_measurement_theta_min 2.53
_cell_volume 2234.7(6)
_computing_cell_refinement 'Bruker SAINT'
_computing_data_collection 'Bruker APEX2'
_computing_data_reduction 'Bruker SAINT'
_computing_molecular_graphics 'Bruker SHELXTL'
_computing_publication_material 'Bruker SHELXTL'
_computing_structure_refinement 'SHELXL-97 (Sheldrick, 2008)'
_computing_structure_solution 'Sir-92(Sheldrick, 1993)'
_diffrn_ambient_temperature 296(2)
_diffrn_measured_fraction_theta_full 0.950
_diffrn_measured_fraction_theta_max 0.950
_diffrn_measurement_device_type 'Bruker APEX-II CCD'
_diffrn_measurement_method '\f and \w scans'
_diffrn_radiation_monochromator graphite
_diffrn_radiation_source 'fine-focus sealed tube'
_diffrn_radiation_type MoK\a
_diffrn_radiation_wavelength 0.71069
_diffrn_reflns_av_R_equivalents 0.0409
_diffrn_reflns_av_sigmaI/netI 0.0515
_diffrn_reflns_limit_h_max 13
_diffrn_reflns_limit_h_min -13
_diffrn_reflns_limit_k_max 28
_diffrn_reflns_limit_k_min -28
_diffrn_reflns_limit_l_max 19
_diffrn_reflns_limit_l_min -19
_diffrn_reflns_number 24944
_diffrn_reflns_theta_full 32.78
_diffrn_reflns_theta_max 32.78
_diffrn_reflns_theta_min 1.88
_exptl_absorpt_coefficient_mu 0.969
_exptl_absorpt_correction_T_max 0.7465
_exptl_absorpt_correction_T_min 0.6960
_exptl_absorpt_correction_type multi-scan
_exptl_absorpt_process_details 'SADABS-2008/1 - Bruker AXS area detector scaling and absorption correction'
_exptl_crystal_colour colorless
_exptl_crystal_density_diffrn 1.701
_exptl_crystal_density_method 'not measured'
_exptl_crystal_description Prism
_exptl_crystal_F_000 1168
_exptl_crystal_size_max 0.13
_exptl_crystal_size_mid 0.10
_exptl_crystal_size_min 0.09
_refine_diff_density_max 2.298
_refine_diff_density_min -1.288
_refine_diff_density_rms 0.141
_refine_ls_extinction_method none
_refine_ls_goodness_of_fit_ref 1.177
_refine_ls_hydrogen_treatment mixed
_refine_ls_matrix_type full
_refine_ls_number_parameters 310
_refine_ls_number_reflns 7859
_refine_ls_number_restraints 4
_refine_ls_restrained_S_all 1.177
_refine_ls_R_factor_all 0.1245
_refine_ls_R_factor_gt 0.0769
_refine_ls_shift/su_max 0.000
_refine_ls_shift/su_mean 0.000
_refine_ls_structure_factor_coef Fsqd
_refine_ls_weighting_details 'calc w=1/[\s^2^(Fo^2^)+(0.0398P)^2^+9.5211P] where P=(Fo^2^+2Fc^2^)/3'
_refine_ls_weighting_scheme calc
_refine_ls_wR_factor_gt 0.1553
_refine_ls_wR_factor_ref 0.1786
_reflns_number_gt 5487
_reflns_number_total 7859
_reflns_threshold_expression >2sigma(I)
_cod_data_source_file c3nj00729d.txt
_cod_data_source_block shelxl
_cod_depositor_comments
;
The following automatic conversions were performed:

'_symmetry_cell_setting' value 'Monoclinic' changed to 'monoclinic'
according to
/usr/data/users/saulius/automatic-downloads/current/RSC/lib/dictionaries/cif_core.dic
dictionary named 'cif_core.dic' version 2.4.2 from 2011-04-26.

Automatic conversion script
Id: cif_fix_values 2281 2013-09-26 08:29:07Z andrius 
;
_cod_original_sg_symbol_H-M 'P 21/c'
_cod_database_code 7053894

loop_
_symmetry_equiv_pos_as_xyz
'x, y, z'
'-x, y+1/2, -z+1/2'
'-x, -y, -z'
'x, -y-1/2, z-1/2'

loop_
_atom_site_label
_atom_site_type_symbol
_atom_site_fract_x
_atom_site_fract_y
_atom_site_fract_z
_atom_site_U_iso_or_equiv
_atom_site_adp_type
_atom_site_occupancy
_atom_site_symmetry_multiplicity
_atom_site_calc_flag
_atom_site_refinement_flags
C1 C 0.7855(6) 0.3865(3) 0.8157(4) 0.0478(13) Uani 1 1 d .
H1A H 0.8888 0.3783 0.7971 0.057 Uiso 1 1 calc R
H1B H 0.7236 0.3896 0.7537 0.057 Uiso 1 1 calc R
C2 C 0.7314(6) 0.3275(3) 0.8815(4) 0.0466(12) Uani 1 1 d .
H2A H 0.6305 0.3382 0.9031 0.056 Uiso 1 1 calc R
H2B H 0.7259 0.2852 0.8410 0.056 Uiso 1 1 calc R
C3 C 0.6609(6) 0.3279(4) 1.1208(5) 0.0555(15) Uani 1 1 d .
H3A H 0.6026 0.3616 1.0811 0.067 Uiso 1 1 calc R
H3B H 0.5928 0.3022 1.1633 0.067 Uiso 1 1 calc R
C4 C 0.7396(7) 0.2784(3) 1.0506(4) 0.0481(13) Uani 1 1 d .
H4A H 0.8058 0.2484 1.0910 0.058 Uiso 1 1 calc R
H4B H 0.6649 0.2491 1.0163 0.058 Uiso 1 1 calc R
C5 C 0.9651(6) 0.2743(3) 0.9479(4) 0.0420(11) Uani 1 1 d .
H5A H 1.0047 0.2922 0.8850 0.050 Uiso 1 1 calc R
H5B H 0.9371 0.2259 0.9365 0.050 Uiso 1 1 calc R
C6 C 1.0877(6) 0.2775(3) 1.0308(4) 0.0400(10) Uani 1 1 d .
H6A H 1.0453 0.2634 1.0948 0.048 Uiso 1 1 calc R
H6B H 1.1657 0.2442 1.0148 0.048 Uiso 1 1 calc R
C7 C 1.1326(6) 0.3674(3) 1.2325(4) 0.0394(10) Uani 1 1 d .
H7A H 1.0441 0.3379 1.2279 0.047 Uiso 1 1 calc R
H7B H 1.1848 0.3585 1.2972 0.047 Uiso 1 1 calc R
C8 C 1.2349(5) 0.3519(3) 1.1457(4) 0.0392(11) Uani 1 1 d .
H8A H 1.3106 0.3883 1.1431 0.047 Uiso 1 1 calc R
H8B H 1.2867 0.3083 1.1598 0.047 Uiso 1 1 calc R
C9 C 1.2950(6) 0.4358(3) 0.9420(4) 0.0435(12) Uani 1 1 d .
H9A H 1.3278 0.4587 1.0047 0.052 Uiso 1 1 calc R
H9B H 1.3749 0.4400 0.8936 0.052 Uiso 1 1 calc R
C10 C 1.2647(5) 0.3591(3) 0.9628(4) 0.0386(10) Uani 1 1 d .
H10A H 1.2261 0.3374 0.9005 0.046 Uiso 1 1 calc R
H10B H 1.3592 0.3364 0.9815 0.046 Uiso 1 1 calc R
C11 C 0.7852(6) 0.9689(3) 0.8878(4) 0.0376(10) Uani 1 1 d .
C12 C 0.7778(6) 1.0110(3) 0.9795(4) 0.0397(11) Uani 1 1 d .
C13 C 0.6928(6) 0.9935(3) 1.0620(4) 0.0444(12) Uani 1 1 d .
H13 H 0.6921 1.0225 1.1188 0.053 Uiso 1 1 calc R
C14 C 0.6094(6) 0.9334(3) 1.0603(4) 0.0461(13) Uani 1 1 d .
C15 C 0.6116(6) 0.8885(3) 0.9778(4) 0.0468(13) Uani 1 1 d .
H15 H 0.5545 0.8478 0.9771 0.056 Uiso 1 1 calc R
C16 C 0.6996(6) 0.9052(3) 0.8968(4) 0.0389(10) Uani 1 1 d .
N1 N 0.8290(5) 0.3146(2) 0.9729(3) 0.0365(8) Uani 1 1 d .
N2 N 1.1571(4) 0.3469(2) 1.0441(3) 0.0328(8) Uani 1 1 d .
N3 N 0.8649(6) 1.0757(3) 0.9883(4) 0.0500(11) Uani 1 1 d .
N4 N 0.5155(6) 0.9158(4) 1.1448(4) 0.0651(17) Uani 1 1 d .
N5 N 0.7065(6) 0.8538(3) 0.8136(4) 0.0499(11) Uani 1 1 d .
O1 O 0.7754(5) 0.4498(2) 0.8725(3) 0.0542(10) Uani 1 1 d D
O2 O 0.7699(5) 0.3623(3) 1.1819(4) 0.0736(15) Uani 1 1 d D
O3 O 1.0898(4) 0.4389(2) 1.2260(3) 0.0473(9) Uani 1 1 d D
O4 O 1.1615(5) 0.4693(2) 0.9016(3) 0.0450(9) Uani 1 1 d D
O5 O 0.8516(5) 0.9857(2) 0.8081(3) 0.0516(10) Uani 1 1 d .
O6 O 0.9597(6) 1.0892(3) 0.9275(4) 0.0801(17) Uani 1 1 d .
O7 O 0.8426(10) 1.1137(3) 1.0600(4) 0.110(3) Uani 1 1 d .
O8 O 0.5101(6) 0.9571(4) 1.2167(4) 0.0838(17) Uani 1 1 d .
O9 O 0.4462(8) 0.8621(4) 1.1425(5) 0.107(2) Uani 1 1 d .
O10 O 0.5912(7) 0.8240(3) 0.7875(5) 0.0904(18) Uani 1 1 d .
O11 O 0.8298(6) 0.8412(3) 0.7789(3) 0.0657(12) Uani 1 1 d .
Ag1 Ag 0.93952(4) 0.42439(2) 1.03517(3) 0.03857(11) Uani 1 1 d .
H1 H 0.828(6) 0.475(3) 0.836(4) 0.046 Uiso 1 1 d D
H2 H 0.735(6) 0.383(3) 1.233(3) 0.046 Uiso 1 1 d D
H3 H 1.012(4) 0.439(3) 1.260(4) 0.046 Uiso 1 1 d D
H4 H 1.156(7) 0.469(3) 0.8378(15) 0.046 Uiso 1 1 d D

loop_
_atom_site_aniso_label
_atom_site_aniso_U_11
_atom_site_aniso_U_22
_atom_site_aniso_U_33
_atom_site_aniso_U_23
_atom_site_aniso_U_13
_atom_site_aniso_U_12
C1 0.046(3) 0.062(4) 0.035(2) 0.004(2) -0.002(2) -0.002(3)
C2 0.043(3) 0.051(3) 0.046(3) -0.005(2) -0.005(2) -0.009(2)
C3 0.032(2) 0.077(5) 0.058(3) 0.003(3) 0.012(2) -0.007(3)
C4 0.051(3) 0.046(3) 0.048(3) 0.004(2) 0.003(2) -0.014(3)
C5 0.060(3) 0.029(2) 0.038(2) -0.0071(18) 0.010(2) -0.001(2)
C6 0.045(3) 0.035(3) 0.041(2) 0.0001(19) -0.003(2) 0.008(2)
C7 0.036(2) 0.044(3) 0.038(2) 0.005(2) 0.0003(18) 0.004(2)
C8 0.031(2) 0.044(3) 0.042(2) 0.000(2) -0.0038(18) 0.011(2)
C9 0.041(2) 0.050(3) 0.040(2) 0.000(2) 0.010(2) 0.005(2)
C10 0.033(2) 0.040(3) 0.043(2) 0.000(2) 0.0066(18) 0.0142(19)
C11 0.043(2) 0.037(3) 0.033(2) 0.0095(18) 0.0034(18) 0.001(2)
C12 0.045(3) 0.040(3) 0.034(2) 0.0069(19) 0.0024(19) 0.007(2)
C13 0.046(3) 0.055(3) 0.032(2) 0.008(2) 0.0009(19) 0.014(2)
C14 0.040(2) 0.062(4) 0.037(2) 0.022(2) 0.0073(19) 0.010(2)
C15 0.044(3) 0.052(3) 0.045(3) 0.022(2) 0.003(2) -0.005(2)
C16 0.045(3) 0.034(3) 0.038(2) 0.0093(18) 0.0013(19) -0.002(2)
N1 0.038(2) 0.034(2) 0.038(2) -0.0018(16) 0.0038(16) -0.0064(17)
N2 0.0295(17) 0.033(2) 0.0358(18) -0.0014(15) 0.0028(14) 0.0063(15)
N3 0.070(3) 0.037(2) 0.044(2) 0.0002(19) 0.002(2) 0.007(2)
N4 0.052(3) 0.099(5) 0.045(3) 0.031(3) 0.013(2) 0.011(3)
N5 0.068(3) 0.039(3) 0.042(2) 0.0085(19) -0.001(2) -0.009(2)
O1 0.067(3) 0.045(2) 0.051(2) 0.0023(18) 0.0046(19) -0.001(2)
O2 0.054(3) 0.112(4) 0.056(3) -0.033(3) 0.019(2) -0.014(3)
O3 0.046(2) 0.043(2) 0.054(2) 0.0047(16) 0.0139(17) 0.0078(16)
O4 0.061(2) 0.039(2) 0.0356(17) -0.0015(15) 0.0054(16) 0.0141(17)
O5 0.070(3) 0.048(2) 0.0372(18) 0.0023(16) 0.0130(17) -0.020(2)
O6 0.092(4) 0.060(3) 0.091(4) -0.026(3) 0.038(3) -0.031(3)
O7 0.206(8) 0.061(4) 0.066(3) -0.020(3) 0.046(4) -0.036(4)
O8 0.079(3) 0.127(5) 0.047(3) 0.022(3) 0.025(2) 0.027(3)
O9 0.106(5) 0.136(6) 0.081(4) 0.033(4) 0.037(3) -0.039(4)
O10 0.094(4) 0.083(4) 0.094(4) -0.021(3) -0.004(3) -0.035(3)
O11 0.088(4) 0.058(3) 0.052(2) -0.002(2) 0.017(2) 0.000(3)
Ag1 0.03850(18) 0.0328(2) 0.0442(2) -0.00522(16) -0.00100(13) 0.00682(17)

loop_
_atom_type_symbol
_atom_type_description
_atom_type_scat_dispersion_real
_atom_type_scat_dispersion_imag
_atom_type_scat_source
C C 0.0033 0.0016 'International Tables Vol C Tables 4.2.6.8 and 6.1.1.4'
H H 0.0000 0.0000 'International Tables Vol C Tables 4.2.6.8 and 6.1.1.4'
N N 0.0061 0.0033 'International Tables Vol C Tables 4.2.6.8 and 6.1.1.4'
O O 0.0106 0.0060 'International Tables Vol C Tables 4.2.6.8 and 6.1.1.4'
Ag Ag -0.8971 1.1015 'International Tables Vol C Tables 4.2.6.8 and 6.1.1.4'

loop_
_geom_angle_atom_site_label_1
_geom_angle_atom_site_label_2
_geom_angle_atom_site_label_3
_geom_angle
_geom_angle_site_symmetry_1
_geom_angle_site_symmetry_3
O1 C1 C2 108.1(4) . .
O1 C1 H1A 110.1 . .
C2 C1 H1A 110.1 . .
O1 C1 H1B 110.1 . .
C2 C1 H1B 110.1 . .
H1A C1 H1B 108.4 . .
N1 C2 C1 113.6(4) . .
N1 C2 H2A 108.8 . .
C1 C2 H2A 108.8 . .
N1 C2 H2B 108.8 . .
C1 C2 H2B 108.8 . .
H2A C2 H2B 107.7 . .
O2 C3 C4 108.7(5) . .
O2 C3 H3A 110.0 . .
C4 C3 H3A 110.0 . .
O2 C3 H3B 110.0 . .
C4 C3 H3B 110.0 . .
H3A C3 H3B 108.3 . .
N1 C4 C3 113.2(5) . .
N1 C4 H4A 108.9 . .
C3 C4 H4A 108.9 . .
N1 C4 H4B 108.9 . .
C3 C4 H4B 108.9 . .
H4A C4 H4B 107.7 . .
N1 C5 C6 113.1(4) . .
N1 C5 H5A 109.0 . .
C6 C5 H5A 109.0 . .
N1 C5 H5B 109.0 . .
C6 C5 H5B 109.0 . .
H5A C5 H5B 107.8 . .
N2 C6 C5 114.2(4) . .
N2 C6 H6A 108.7 . .
C5 C6 H6A 108.7 . .
N2 C6 H6B 108.7 . .
C5 C6 H6B 108.7 . .
H6A C6 H6B 107.6 . .
O3 C7 C8 108.1(4) . .
O3 C7 H7A 110.1 . .
C8 C7 H7A 110.1 . .
O3 C7 H7B 110.1 . .
C8 C7 H7B 110.1 . .
H7A C7 H7B 108.4 . .
N2 C8 C7 114.6(4) . .
N2 C8 H8A 108.6 . .
C7 C8 H8A 108.6 . .
N2 C8 H8B 108.6 . .
C7 C8 H8B 108.6 . .
H8A C8 H8B 107.6 . .
O4 C9 C10 110.5(4) . .
O4 C9 H9A 109.6 . .
C10 C9 H9A 109.6 . .
O4 C9 H9B 109.6 . .
C10 C9 H9B 109.6 . .
H9A C9 H9B 108.1 . .
N2 C10 C9 114.0(4) . .
N2 C10 H10A 108.8 . .
C9 C10 H10A 108.8 . .
N2 C10 H10B 108.8 . .
C9 C10 H10B 108.8 . .
H10A C10 H10B 107.7 . .
O5 C11 C16 123.1(5) . .
O5 C11 C12 125.5(5) . .
C16 C11 C12 111.4(4) . .
C13 C12 C11 123.7(5) . .
C13 C12 N3 116.4(5) . .
C11 C12 N3 119.9(4) . .
C14 C13 C12 120.0(5) . .
C14 C13 H13 120.0 . .
C12 C13 H13 120.0 . .
C13 C14 C15 121.0(5) . .
C13 C14 N4 120.4(6) . .
C15 C14 N4 118.5(6) . .
C16 C15 C14 118.8(5) . .
C16 C15 H15 120.6 . .
C14 C15 H15 120.6 . .
C15 C16 C11 124.9(5) . .
C15 C16 N5 117.1(5) . .
C11 C16 N5 118.0(4) . .
C2 N1 C5 111.7(4) . .
C2 N1 C4 108.8(4) . .
C5 N1 C4 111.6(4) . .
C2 N1 Ag1 110.2(3) . .
C5 N1 Ag1 101.5(3) . .
C4 N1 Ag1 112.9(3) . .
C10 N2 C6 109.6(4) . .
C10 N2 C8 110.2(4) . .
C6 N2 C8 110.3(4) . .
C10 N2 Ag1 113.6(3) . .
C6 N2 Ag1 102.5(3) . .
C8 N2 Ag1 110.5(3) . .
O6 N3 O7 121.2(6) . .
O6 N3 C12 120.6(5) . .
O7 N3 C12 118.1(5) . .
O9 N4 O8 122.6(6) . .
O9 N4 C14 119.2(7) . .
O8 N4 C14 118.3(7) . .
O10 N5 O11 124.2(6) . .
O10 N5 C16 118.0(6) . .
O11 N5 C16 117.7(5) . .
C1 O1 Ag1 103.1(3) . .
C1 O1 H1 98(4) . .
Ag1 O1 H1 106(4) . .
C3 O2 H2 114(4) . .
C7 O3 H3 101(4) . .
C9 O4 Ag1 124.7(3) . 3_767
C9 O4 H4 113(4) . .
Ag1 O4 H4 110(4) 3_767 .
O4 Ag1 N2 144.09(14) 3_767 .
O4 Ag1 N1 134.27(14) 3_767 .
N2 Ag1 N1 78.56(14) . .
O4 Ag1 O1 85.30(14) 3_767 .
N2 Ag1 O1 125.35(13) . .
N1 Ag1 O1 71.20(14) . .
O4 Ag1 Ag1 57.72(10) 3_767 3_767
N2 Ag1 Ag1 106.85(10) . 3_767
N1 Ag1 Ag1 143.80(10) . 3_767
O1 Ag1 Ag1 77.30(10) . 3_767

loop_
_geom_bond_atom_site_label_1
_geom_bond_atom_site_label_2
_geom_bond_distance
_geom_bond_site_symmetry_2
C1 O1 1.429(7) .
C1 C2 1.510(8) .
C1 H1A 0.9700 .
C1 H1B 0.9700 .
C2 N1 1.480(7) .
C2 H2A 0.9700 .
C2 H2B 0.9700 .
C3 O2 1.404(8) .
C3 C4 1.508(9) .
C3 H3A 0.9700 .
C3 H3B 0.9700 .
C4 N1 1.483(6) .
C4 H4A 0.9700 .
C4 H4B 0.9700 .
C5 N1 1.480(7) .
C5 C6 1.518(7) .
C5 H5A 0.9700 .
C5 H5B 0.9700 .
C6 N2 1.474(7) .
C6 H6A 0.9700 .
C6 H6B 0.9700 .
C7 O3 1.422(6) .
C7 C8 1.509(7) .
C7 H7A 0.9700 .
C7 H7B 0.9700 .
C8 N2 1.487(6) .
C8 H8A 0.9700 .
C8 H8B 0.9700 .
C9 O4 1.436(7) .
C9 C10 1.522(8) .
C9 H9A 0.9700 .
C9 H9B 0.9700 .
C10 N2 1.473(6) .
C10 H10A 0.9700 .
C10 H10B 0.9700 .
C11 O5 1.259(6) .
C11 C16 1.445(7) .
C11 C12 1.453(7) .
C12 C13 1.381(7) .
C12 N3 1.464(8) .
C13 C14 1.370(8) .
C13 H13 0.9300 .
C14 C15 1.383(9) .
C14 N4 1.448(7) .
C15 C16 1.377(7) .
C15 H15 0.9300 .
C16 N5 1.475(7) .
N1 Ag1 2.452(4) .
N2 Ag1 2.438(4) .
N3 O6 1.205(7) .
N3 O7 1.212(7) .
N4 O9 1.200(9) .
N4 O8 1.233(9) .
N5 O10 1.213(7) .
N5 O11 1.222(7) .
O1 Ag1 2.595(5) .
O1 H1 0.83(6) .
O2 H2 0.85(6) .
O3 H3 0.84(2) .
O4 Ag1 2.386(4) 3_767
O4 H4 0.837(19) .
Ag1 O4 2.386(4) 3_767
Ag1 Ag1 3.2357(9) 3_767

loop_
_geom_torsion_atom_site_label_1
_geom_torsion_atom_site_label_2
_geom_torsion_atom_site_label_3
_geom_torsion_atom_site_label_4
_geom_torsion
_geom_torsion_site_symmetry_4
O1 C1 C2 N1 -65.5(6) .
O2 C3 C4 N1 -67.9(7) .
N1 C5 C6 N2 -67.8(6) .
O3 C7 C8 N2 -74.1(6) .
O4 C9 C10 N2 -65.8(5) .
O5 C11 C12 C13 174.0(5) .
C16 C11 C12 C13 -3.2(7) .
O5 C11 C12 N3 -6.6(8) .
C16 C11 C12 N3 176.2(4) .
C11 C12 C13 C14 0.1(8) .
N3 C12 C13 C14 -179.3(5) .
C12 C13 C14 C15 1.6(8) .
C12 C13 C14 N4 -177.7(5) .
C13 C14 C15 C16 0.1(8) .
N4 C14 C15 C16 179.5(5) .
C14 C15 C16 C11 -3.8(8) .
C14 C15 C16 N5 176.1(5) .
O5 C11 C16 C15 -172.2(5) .
C12 C11 C16 C15 5.1(7) .
O5 C11 C16 N5 7.9(8) .
C12 C11 C16 N5 -174.8(5) .
C1 C2 N1 C5 -79.1(6) .
C1 C2 N1 C4 157.3(5) .
C1 C2 N1 Ag1 33.0(5) .
C6 C5 N1 C2 163.6(4) .
C6 C5 N1 C4 -74.4(5) .
C6 C5 N1 Ag1 46.2(4) .
C3 C4 N1 C2 -89.4(6) .
C3 C4 N1 C5 146.9(5) .
C3 C4 N1 Ag1 33.2(6) .
C9 C10 N2 C6 156.6(4) .
C9 C10 N2 C8 -81.8(5) .
C9 C10 N2 Ag1 42.7(5) .
C5 C6 N2 C10 -77.7(5) .
C5 C6 N2 C8 160.8(4) .
C5 C6 N2 Ag1 43.2(4) .
C7 C8 N2 C10 158.0(4) .
C7 C8 N2 C6 -80.8(5) .
C7 C8 N2 Ag1 31.8(5) .
C13 C12 N3 O6 168.2(6) .
C11 C12 N3 O6 -11.2(8) .
C13 C12 N3 O7 -9.2(8) .
C11 C12 N3 O7 171.4(6) .
C13 C14 N4 O9 -178.4(6) .
C15 C14 N4 O9 2.3(9) .
C13 C14 N4 O8 1.7(8) .
C15 C14 N4 O8 -177.6(5) .
C15 C16 N5 O10 40.2(8) .
C11 C16 N5 O10 -139.9(6) .
C15 C16 N5 O11 -136.0(5) .
C11 C16 N5 O11 43.9(7) .
C2 C1 O1 Ag1 57.2(4) .
C10 C9 O4 Ag1 129.8(4) 3_767
C10 N2 Ag1 O4 -95.5(4) 3_767
C6 N2 Ag1 O4 146.3(3) 3_767
C8 N2 Ag1 O4 28.8(4) 3_767
C10 N2 Ag1 N1 105.3(3) .
C6 N2 Ag1 N1 -12.9(3) .
C8 N2 Ag1 N1 -130.4(3) .
C10 N2 Ag1 O1 48.4(4) .
C6 N2 Ag1 O1 -69.8(3) .
C8 N2 Ag1 O1 172.8(3) .
C10 N2 Ag1 Ag1 -37.8(3) 3_767
C6 N2 Ag1 Ag1 -155.9(3) 3_767
C8 N2 Ag1 Ag1 86.6(3) 3_767
C2 N1 Ag1 O4 61.6(4) 3_767
C5 N1 Ag1 O4 -179.9(3) 3_767
C4 N1 Ag1 O4 -60.3(4) 3_767
C2 N1 Ag1 N2 -135.3(3) .
C5 N1 Ag1 N2 -16.8(3) .
C4 N1 Ag1 N2 102.8(4) .
C2 N1 Ag1 O1 -1.4(3) .
C5 N1 Ag1 O1 117.0(3) .
C4 N1 Ag1 O1 -123.4(4) .
C2 N1 Ag1 Ag1 -32.3(4) 3_767
C5 N1 Ag1 Ag1 86.2(3) 3_767
C4 N1 Ag1 Ag1 -154.2(3) 3_767
C1 O1 Ag1 O4 -170.1(3) 3_767
C1 O1 Ag1 N2 30.2(4) .
C1 O1 Ag1 N1 -29.9(3) .
C1 O1 Ag1 Ag1 132.0(3) 3_767
